data_4319509
loop_
_publ_author_name
'Tristram Chivers'
'Chantall Fedorchuk'
'Mark Krahn'
'Masood Parvez'
'Gabriele Schatte'

_publ_contact_author_address
; Department of Chemistry
  University of Calgary
  Calgary Alberta T2N 1N4
  Canada
;
_publ_contact_author_email chivers@ucalgary.ca
_publ_contact_author_fax '001 403 289 9488'
_publ_contact_author_name 'Dr Tristram Chivers'
_publ_contact_author_phone '001 403 220 5741'
_publ_section_title
;
 Preparation and X-ray Structures of Cu(I), Ni(II), and Pd(II) (N,S)
 Complexes of the Monoanion [(tBuN)(S)P(\m-NtBu)2P(S)(NHtBu)]- and a
 Pt(II) (S,S') Complex of the Dianion [(tBuN)(S)P(\m-NtBu)2P(S)(NtBu)]2-
;
_journal_name_full 'Inorganic Chemistry'
_journal_page_first 1936
_journal_page_last 1942
_journal_paper_doi 10.1021/ic001173s
_journal_volume 40
_journal_year 2001
_chemical_formula_moiety 'C32 H74 N8 P4 Pd S4,(C7H8)'
_chemical_formula_sum 'C39 H82 N8 P4 Pd S4'
_chemical_formula_weight 1021.65
_chemical_name_systematic
;
 ?
;
_space_group_IT_number 14
_symmetry_cell_setting monoclinic
_symmetry_space_group_name_Hall '-P 2yn'
_symmetry_space_group_name_H-M 'P 1 21/n 1'
_atom_sites_solution_hydrogens geom
_atom_sites_solution_primary direct
_atom_sites_solution_secondary difmap
_cell_angle_alpha 90.00
_cell_angle_beta 116.565(18)
_cell_angle_gamma 90.00
_cell_formula_units_Z 2
_cell_length_a 13.975(3)
_cell_length_b 14.283(3)
_cell_length_c 15.255(4)
_cell_measurement_reflns_used 25
_cell_measurement_temperature 170(2)
_cell_measurement_theta_max 23.08
_cell_measurement_theta_min 18.39
_cell_volume 2723.5(12)
_computing_cell_refinement 'MSC/AFC Diffractometer Control'
_computing_data_collection 'MSC/AFC Diffractometer Control'
_computing_data_reduction 'teXsan (MSC, 1995)'
_computing_molecular_graphics 'teXsan (MSC, 1995)'
_computing_publication_material 'teXsan (MSC, 1995)'
_computing_structure_refinement 'SHELXL-97 (Sheldrick, 1997)'
_computing_structure_solution 'SHELXS-97 (Sheldrick, 1990)'
_diffrn_ambient_temperature 170(2)
_diffrn_measured_fraction_theta_full 0.997
_diffrn_measured_fraction_theta_max 0.997
_diffrn_measurement_device_type 'Rigaku AFC6S'
_diffrn_measurement_method \w-2\q
_diffrn_radiation_monochromator graphite
_diffrn_radiation_source 'fine-focus sealed tube'
_diffrn_radiation_type MoK\a
_diffrn_radiation_wavelength 0.71069
_diffrn_reflns_av_R_equivalents 0.1310
_diffrn_reflns_av_sigmaI/netI 0.0880
_diffrn_reflns_limit_h_max 16
_diffrn_reflns_limit_h_min 0
_diffrn_reflns_limit_k_max 17
_diffrn_reflns_limit_k_min 0
_diffrn_reflns_limit_l_max 16
_diffrn_reflns_limit_l_min -18
_diffrn_reflns_number 5020
_diffrn_reflns_theta_full 25.06
_diffrn_reflns_theta_max 25.06
_diffrn_reflns_theta_min 2.66
_diffrn_standards_decay_% 1.4
_diffrn_standards_interval_count 200
_diffrn_standards_number 3
_exptl_absorpt_coefficient_mu 0.645
_exptl_absorpt_correction_T_max 0.8818
_exptl_absorpt_correction_T_min 0.7824
_exptl_absorpt_correction_type psi-scan
_exptl_absorpt_process_details
;    
 North, Phillips & Matthews, 1968
;
_exptl_crystal_colour yellow
_exptl_crystal_density_diffrn 1.246
_exptl_crystal_density_method 'not measured'
_exptl_crystal_description plate
_exptl_crystal_F_000 1084
_exptl_crystal_size_max 0.40
_exptl_crystal_size_mid 0.30
_exptl_crystal_size_min 0.20
_refine_diff_density_max 0.993
_refine_diff_density_min -0.936
_refine_diff_density_rms 0.126
_refine_ls_extinction_method none
_refine_ls_goodness_of_fit_ref 1.041
_refine_ls_hydrogen_treatment mixed
_refine_ls_matrix_type full
_refine_ls_number_parameters 235
_refine_ls_number_reflns 4813
_refine_ls_number_restraints 0
_refine_ls_restrained_S_all 1.041
_refine_ls_R_factor_all 0.1187
_refine_ls_R_factor_gt 0.0473
_refine_ls_shift/su_max 0.000
_refine_ls_shift/su_mean 0.000
_refine_ls_structure_factor_coef Fsqd
_refine_ls_weighting_details 'calc w=1/[\s^2^(Fo^2^)+(0.0430P)^2^+11.6000P] where P=(Fo^2^+2Fc^2^)/3'
_refine_ls_weighting_scheme calc
_refine_ls_wR_factor_gt 0.1127
_refine_ls_wR_factor_ref 0.1473
_reflns_number_gt 2909
_reflns_number_total 4813
_reflns_threshold_expression >2sigma(I)
_cod_data_source_file ic001173s_4.cif
_cod_data_source_block 8(C7H8)
_cod_original_cell_volume 2723.5(11)
_cod_database_code 4319509

loop_
_symmetry_equiv_pos_as_xyz
'x, y, z'
'-x+1/2, y+1/2, -z+1/2'
'-x, -y, -z'
'x-1/2, -y-1/2, z-1/2'

loop_
_atom_site_label
_atom_site_type_symbol
_atom_site_fract_x
_atom_site_fract_y
_atom_site_fract_z
_atom_site_U_iso_or_equiv
_atom_site_adp_type
_atom_site_occupancy
_atom_site_symmetry_multiplicity
_atom_site_calc_flag
_atom_site_refinement_flags
_atom_site_disorder_assembly
_atom_site_disorder_group
Pd1 Pd 0.5000 0.5000 0.5000 0.02577(18) Uani 1 2 d S . .
S1 S 0.50970(13) 0.38197(11) 0.60994(12) 0.0361(4) Uani 1 1 d . . .
S2 S 0.34287(14) 0.29866(12) 0.80441(13) 0.0414(4) Uani 1 1 d . . .
P1 P 0.38718(12) 0.45500(11) 0.61004(11) 0.0254(3) Uani 1 1 d . . .
P2 P 0.30213(12) 0.40578(11) 0.71785(11) 0.0267(4) Uani 1 1 d . . .
N1 N 0.3752(4) 0.5352(3) 0.5338(3) 0.0286(11) Uani 1 1 d . . .
N2 N 0.3974(3) 0.4822(3) 0.7222(3) 0.0258(11) Uani 1 1 d . . .
N3 N 0.2809(4) 0.3914(3) 0.6000(3) 0.0275(11) Uani 1 1 d . . .
N4 N 0.2030(4) 0.4657(3) 0.7194(3) 0.0294(11) Uani 1 1 d . . .
H4 H 0.1860 0.5152 0.6811 0.035 Uiso 1 1 calc R . .
C10 C 0.2977(5) 0.6143(4) 0.4946(4) 0.0343(15) Uani 1 1 d . . .
C11 C 0.3594(6) 0.7065(4) 0.5222(5) 0.0451(17) Uani 1 1 d . . .
H11A H 0.3996 0.7109 0.5937 0.054 Uiso 1 1 calc R . .
H11B H 0.3091 0.7589 0.4975 0.054 Uiso 1 1 calc R . .
H11C H 0.4093 0.7088 0.4931 0.054 Uiso 1 1 calc R . .
C12 C 0.2180(6) 0.6150(5) 0.5382(6) 0.050(2) Uani 1 1 d . . .
H12A H 0.1782 0.5559 0.5227 0.060 Uiso 1 1 calc R . .
H12B H 0.1679 0.6672 0.5104 0.060 Uiso 1 1 calc R . .
H12C H 0.2568 0.6223 0.6095 0.060 Uiso 1 1 calc R . .
C13 C 0.2369(5) 0.6079(5) 0.3835(5) 0.0433(17) Uani 1 1 d . . .
H13A H 0.2878 0.6066 0.3555 0.052 Uiso 1 1 calc R . .
H13B H 0.1898 0.6623 0.3582 0.052 Uiso 1 1 calc R . .
H13C H 0.1939 0.5505 0.3652 0.052 Uiso 1 1 calc R . .
C20 C 0.4888(5) 0.5257(4) 0.8090(4) 0.0347(15) Uani 1 1 d . . .
C21 C 0.5719(5) 0.4527(5) 0.8655(5) 0.0493(18) Uani 1 1 d . . .
H21A H 0.5406 0.4061 0.8922 0.059 Uiso 1 1 calc R . .
H21B H 0.6329 0.4828 0.9194 0.059 Uiso 1 1 calc R . .
H21C H 0.5961 0.4217 0.8216 0.059 Uiso 1 1 calc R . .
C22 C 0.4431(6) 0.5695(6) 0.8728(5) 0.054(2) Uani 1 1 d . . .
H22A H 0.3849 0.6123 0.8332 0.065 Uiso 1 1 calc R . .
H22B H 0.4994 0.6043 0.9265 0.065 Uiso 1 1 calc R . .
H22C H 0.4154 0.5202 0.9000 0.065 Uiso 1 1 calc R . .
C23 C 0.5375(6) 0.6013(5) 0.7721(5) 0.0510(19) Uani 1 1 d . . .
H23A H 0.5675 0.5730 0.7313 0.061 Uiso 1 1 calc R . .
H23B H 0.5944 0.6333 0.8279 0.061 Uiso 1 1 calc R . .
H23C H 0.4821 0.6467 0.7331 0.061 Uiso 1 1 calc R . .
C30 C 0.2189(5) 0.3173(5) 0.5264(5) 0.0388(16) Uani 1 1 d . . .
C31 C 0.1068(5) 0.3144(6) 0.5186(5) 0.053(2) Uani 1 1 d . . .
H31A H 0.1098 0.2907 0.5801 0.063 Uiso 1 1 calc R . .
H31B H 0.0618 0.2729 0.4646 0.063 Uiso 1 1 calc R . .
H31C H 0.0763 0.3776 0.5061 0.063 Uiso 1 1 calc R . .
C32 C 0.2739(6) 0.2228(5) 0.5588(6) 0.057(2) Uani 1 1 d . . .
H32A H 0.3481 0.2277 0.5689 0.069 Uiso 1 1 calc R . .
H32B H 0.2360 0.1759 0.5082 0.069 Uiso 1 1 calc R . .
H32C H 0.2731 0.2040 0.6203 0.069 Uiso 1 1 calc R . .
C33 C 0.2138(6) 0.3438(5) 0.4272(5) 0.0479(18) Uani 1 1 d . . .
H33A H 0.1774 0.4042 0.4060 0.057 Uiso 1 1 calc R . .
H33B H 0.1740 0.2957 0.3788 0.057 Uiso 1 1 calc R . .
H33C H 0.2865 0.3484 0.4335 0.057 Uiso 1 1 calc R . .
C40 C 0.1351(5) 0.4548(5) 0.7715(5) 0.0356(15) Uani 1 1 d . . .
C41 C 0.0717(6) 0.3630(5) 0.7421(6) 0.0494(19) Uani 1 1 d . . .
H41A H 0.0279 0.3617 0.6709 0.059 Uiso 1 1 calc R . .
H41B H 0.0253 0.3586 0.7747 0.059 Uiso 1 1 calc R . .
H41C H 0.1215 0.3099 0.7620 0.059 Uiso 1 1 calc R . .
C42 C 0.2006(5) 0.4606(5) 0.8818(5) 0.0419(16) Uani 1 1 d . . .
H42A H 0.2509 0.4080 0.9045 0.050 Uiso 1 1 calc R . .
H42B H 0.1528 0.4577 0.9130 0.050 Uiso 1 1 calc R . .
H42C H 0.2404 0.5197 0.8990 0.050 Uiso 1 1 calc R . .
C43 C 0.0565(6) 0.5359(5) 0.7353(6) 0.0486(18) Uani 1 1 d . . .
H43A H 0.0958 0.5952 0.7524 0.058 Uiso 1 1 calc R . .
H43B H 0.0082 0.5329 0.7661 0.058 Uiso 1 1 calc R . .
H43C H 0.0146 0.5317 0.6639 0.058 Uiso 1 1 calc R . .
C1S C 0.0462 0.4698 0.0508 0.126 Uiso 0.50 1 d P . .
C2S C 0.0337 0.5627 0.0206 0.106 Uiso 0.50 1 d P . .
H2S H 0.0840 0.6085 0.0599 0.128 Uiso 0.50 1 d P . .
C3S C -0.0524 0.5888 -0.0669 0.085 Uiso 0.50 1 d P . .
H3S H -0.0610 0.6523 -0.0875 0.102 Uiso 0.50 1 d P . .
C4S C -0.1260 0.5218 -0.1243 0.128 Uiso 0.50 1 d P . .
H4S H -0.1849 0.5396 -0.1841 0.153 Uiso 0.50 1 d P . .
C5S C -0.1135 0.4289 -0.0941 0.079 Uiso 0.50 1 d P . .
H5S H -0.1638 0.3832 -0.1333 0.095 Uiso 0.50 1 d P . .
C6S C -0.0274 0.4029 -0.0066 0.076 Uiso 0.50 1 d P . .
H6S H -0.0188 0.3394 0.0140 0.091 Uiso 0.50 1 d P . .
C7S C 0.1369 0.4413 0.1357 0.172 Uiso 0.50 1 d P . .
H7S1 H 0.1324 0.3740 0.1457 0.258 Uiso 0.50 1 d P . .
H7S2 H 0.1398 0.4757 0.1925 0.258 Uiso 0.50 1 d P . .
H7S3 H 0.2015 0.4545 0.1281 0.258 Uiso 0.50 1 d P . .

loop_
_atom_site_aniso_label
_atom_site_aniso_U_11
_atom_site_aniso_U_22
_atom_site_aniso_U_33
_atom_site_aniso_U_23
_atom_site_aniso_U_13
_atom_site_aniso_U_12
Pd1 0.0284(3) 0.0257(3) 0.0268(3) 0.0026(3) 0.0156(3) 0.0034(3)
S1 0.0405(9) 0.0334(9) 0.0448(9) 0.0139(7) 0.0283(8) 0.0141(7)
S2 0.0470(10) 0.0374(10) 0.0438(10) 0.0174(8) 0.0240(8) 0.0094(8)
P1 0.0263(8) 0.0252(8) 0.0276(8) 0.0035(6) 0.0147(7) 0.0035(7)
P2 0.0270(8) 0.0281(9) 0.0271(8) 0.0044(7) 0.0140(7) 0.0013(7)
N1 0.034(3) 0.029(3) 0.031(3) 0.006(2) 0.022(2) 0.008(2)
N2 0.022(2) 0.036(3) 0.021(2) -0.001(2) 0.0114(19) 0.000(2)
N3 0.028(3) 0.032(3) 0.025(3) 0.001(2) 0.013(2) -0.002(2)
N4 0.032(3) 0.030(3) 0.032(3) 0.011(2) 0.019(2) 0.001(2)
C10 0.037(3) 0.037(4) 0.034(3) 0.011(3) 0.022(3) 0.009(3)
C11 0.062(5) 0.026(4) 0.054(4) 0.003(3) 0.032(4) 0.011(3)
C12 0.055(5) 0.051(5) 0.065(5) 0.022(4) 0.045(4) 0.025(4)
C13 0.030(3) 0.051(4) 0.044(4) 0.017(3) 0.012(3) 0.012(3)
C20 0.031(3) 0.045(4) 0.025(3) -0.004(3) 0.010(3) -0.006(3)
C21 0.036(4) 0.059(5) 0.037(4) 0.005(3) 0.003(3) 0.004(4)
C22 0.051(4) 0.064(5) 0.044(4) -0.025(4) 0.018(4) -0.010(4)
C23 0.043(4) 0.053(5) 0.043(4) 0.000(4) 0.006(3) -0.016(4)
C30 0.040(4) 0.040(4) 0.032(3) -0.005(3) 0.012(3) -0.010(3)
C31 0.046(4) 0.061(5) 0.046(4) -0.013(4) 0.016(4) -0.021(4)
C32 0.071(5) 0.032(4) 0.062(5) -0.010(4) 0.022(4) -0.004(4)
C33 0.060(5) 0.049(4) 0.035(4) -0.005(3) 0.022(4) -0.005(4)
C40 0.030(3) 0.045(4) 0.040(4) 0.006(3) 0.023(3) 0.001(3)
C41 0.043(4) 0.051(5) 0.063(5) 0.007(4) 0.031(4) -0.006(3)
C42 0.046(4) 0.049(4) 0.039(4) 0.003(3) 0.027(3) 0.003(3)
C43 0.043(4) 0.050(4) 0.063(5) 0.012(4) 0.032(4) 0.013(3)

loop_
_atom_type_symbol
_atom_type_description
_atom_type_scat_dispersion_real
_atom_type_scat_dispersion_imag
_atom_type_scat_source
C C 0.0033 0.0016 'International Tables Vol C Tables 4.2.6.8 and 6.1.1.4'
H H 0.0000 0.0000 'International Tables Vol C Tables 4.2.6.8 and 6.1.1.4'
N N 0.0061 0.0033 'International Tables Vol C Tables 4.2.6.8 and 6.1.1.4'
P P 0.1023 0.0942 'International Tables Vol C Tables 4.2.6.8 and 6.1.1.4'
S S 0.1246 0.1234 'International Tables Vol C Tables 4.2.6.8 and 6.1.1.4'
Pd Pd -0.9988 1.0072 'International Tables Vol C Tables 4.2.6.8 and 6.1.1.4'

loop_
_geom_angle_atom_site_label_1
_geom_angle_atom_site_label_2
_geom_angle_atom_site_label_3
_geom_angle
_geom_angle_site_symmetry_1
_geom_angle_site_symmetry_3
_geom_angle_publ_flag
N1 Pd1 N1 180.000(1) . 3_666 ?
N1 Pd1 S1 102.48(13) . 3_666 ?
N1 Pd1 S1 77.52(13) 3_666 3_666 ?
N1 Pd1 S1 77.52(13) . . ?
N1 Pd1 S1 102.48(13) 3_666 . ?
S1 Pd1 S1 180.0 3_666 . ?
N1 Pd1 P1 146.68(13) . 3_666 ?
N1 Pd1 P1 33.32(13) 3_666 3_666 ?
S1 Pd1 P1 44.22(5) 3_666 3_666 ?
S1 Pd1 P1 135.78(5) . 3_666 ?
N1 Pd1 P1 33.32(13) . . ?
N1 Pd1 P1 146.68(13) 3_666 . ?
S1 Pd1 P1 135.78(5) 3_666 . ?
S1 Pd1 P1 44.22(5) . . ?
P1 Pd1 P1 180.0 3_666 . ?
P1 S1 Pd1 81.37(7) . . ?
N1 P1 N3 121.4(3) . . ?
N1 P1 N2 120.5(3) . . ?
N3 P1 N2 83.6(2) . . ?
N1 P1 S1 100.67(18) . . ?
N3 P1 S1 115.89(19) . . ?
N2 P1 S1 115.64(18) . . ?
N1 P1 P2 138.86(18) . . ?
N3 P1 P2 42.05(16) . . ?
N2 P1 P2 42.08(16) . . ?
S1 P1 P2 120.46(9) . . ?
N1 P1 Pd1 46.27(17) . . ?
N3 P1 Pd1 139.94(17) . . ?
N2 P1 Pd1 136.46(17) . . ?
S1 P1 Pd1 54.42(6) . . ?
P2 P1 Pd1 174.59(7) . . ?
N4 P2 N2 108.5(2) . . ?
N4 P2 N3 109.3(2) . . ?
N2 P2 N3 83.2(2) . . ?
N4 P2 S2 113.35(19) . . ?
N2 P2 S2 119.68(18) . . ?
N3 P2 S2 119.07(19) . . ?
N4 P2 P1 120.82(18) . . ?
N2 P2 P1 42.02(15) . . ?
N3 P2 P1 41.75(16) . . ?
S2 P2 P1 125.83(9) . . ?
C10 N1 P1 131.3(4) . . ?
C10 N1 Pd1 128.3(4) . . ?
P1 N1 Pd1 100.4(2) . . ?
C20 N2 P1 129.6(4) . . ?
C20 N2 P2 130.0(4) . . ?
P1 N2 P2 95.9(2) . . ?
C30 N3 P1 129.5(4) . . ?
C30 N3 P2 130.2(4) . . ?
P1 N3 P2 96.2(2) . . ?
C40 N4 P2 134.1(4) . . ?
N1 C10 C13 110.1(5) . . ?
N1 C10 C11 108.9(5) . . ?
C13 C10 C11 108.9(5) . . ?
N1 C10 C12 111.7(5) . . ?
C13 C10 C12 109.3(5) . . ?
C11 C10 C12 107.8(6) . . ?
N2 C20 C21 110.5(5) . . ?
N2 C20 C23 108.3(5) . . ?
C21 C20 C23 110.3(5) . . ?
N2 C20 C22 107.4(5) . . ?
C21 C20 C22 110.8(6) . . ?
C23 C20 C22 109.4(6) . . ?
N3 C30 C31 108.0(5) . . ?
N3 C30 C32 110.0(5) . . ?
C31 C30 C32 110.8(6) . . ?
N3 C30 C33 108.7(5) . . ?
C31 C30 C33 109.8(6) . . ?
C32 C30 C33 109.5(6) . . ?
N4 C40 C42 111.9(5) . . ?
N4 C40 C43 104.8(5) . . ?
C42 C40 C43 110.0(6) . . ?
N4 C40 C41 110.8(5) . . ?
C42 C40 C41 110.7(6) . . ?
C43 C40 C41 108.4(5) . . ?
C3S C1S C4S 84.0 3_565 3_565 ?
C3S C1S C2S 79.9 3_565 3_565 ?
C4S C1S C2S 163.9 3_565 3_565 ?
C3S C1S C2S 177.5 3_565 . ?
C4S C1S C2S 98.2 3_565 . ?
C2S C1S C2S 97.8 3_565 . ?
C3S C1S C6S 57.7 3_565 . ?
C4S C1S C6S 141.7 3_565 . ?
C2S C1S C6S 22.2 3_565 . ?
C2S C1S C6S 120.0 . . ?
C3S C1S C7S 61.6 3_565 . ?
C4S C1S C7S 22.6 3_565 . ?
C2S C1S C7S 141.3 3_565 . ?
C2S C1S C7S 120.6 . . ?
C6S C1S C7S 119.3 . . ?
C3S C1S C5S 138.5 3_565 3_565 ?
C4S C1S C5S 54.5 3_565 3_565 ?
C2S C1S C5S 141.5 3_565 3_565 ?
C2S C1S C5S 43.8 . 3_565 ?
C6S C1S C5S 163.8 . 3_565 ?
C7S C1S C5S 76.9 . 3_565 ?
C3S C1S C1S 132.3 3_565 3_565 ?
C4S C1S C1S 143.6 3_565 3_565 ?
C2S C1S C1S 52.4 3_565 3_565 ?
C2S C1S C1S 45.4 . 3_565 ?
C6S C1S C1S 74.6 . 3_565 ?
C7S C1S C1S 165.4 . 3_565 ?
C5S C1S C1S 89.2 3_565 3_565 ?
C3S C1S C6S 176.3 3_565 3_565 ?
C4S C1S C6S 99.3 3_565 3_565 ?
C2S C1S C6S 96.8 3_565 3_565 ?
C2S C1S C6S 1.1 . 3_565 ?
C6S C1S C6S 119.0 . 3_565 ?
C7S C1S C6S 121.6 . 3_565 ?
C5S C1S C6S 44.8 3_565 3_565 ?
C1S C1S C6S 44.4 3_565 3_565 ?
C6S C2S C5S 102.0 3_565 3_565 ?
C6S C2S C1S 94.0 3_565 3_565 ?
C5S C2S C1S 163.9 3_565 3_565 ?
C6S C2S C3S 56.3 3_565 . ?
C5S C2S C3S 158.2 3_565 . ?
C1S C2S C3S 37.8 3_565 . ?
C6S C2S C1S 175.9 3_565 . ?
C5S C2S C1S 81.8 3_565 . ?
C1S C2S C1S 82.2 3_565 . ?
C3S C2S C1S 120.0 . . ?
C6S C2S C4S 146.8 3_565 3_565 ?
C5S C2S C4S 44.9 3_565 3_565 ?
C1S C2S C4S 119.1 3_565 3_565 ?
C3S C2S C4S 156.9 . 3_565 ?
C1S C2S C4S 36.9 . 3_565 ?
C6S C2S C2S 137.7 3_565 3_565 ?
C5S C2S C2S 120.2 3_565 3_565 ?
C1S C2S C2S 43.8 3_565 3_565 ?
C3S C2S C2S 81.5 . 3_565 ?
C1S C2S C2S 38.5 . 3_565 ?
C4S C2S C2S 75.3 3_565 3_565 ?
C1S C3S C6S 84.0 3_565 3_565 ?
C1S C3S C7S 81.0 3_565 3_565 ?
C6S C3S C7S 164.7 3_565 3_565 ?
C1S C3S C2S 62.3 3_565 . ?
C6S C3S C2S 21.8 3_565 . ?
C7S C3S C2S 143.1 3_565 . ?
C1S C3S C4S 57.7 3_565 . ?
C6S C3S C4S 141.8 3_565 . ?
C7S C3S C4S 23.4 3_565 . ?
C2S C3S C4S 120.0 . . ?
C7S C4S C1S 102.3 3_565 3_565 ?
C7S C4S C3S 64.3 3_565 . ?
C1S C4S C3S 38.3 3_565 . ?
C7S C4S C5S 171.1 3_565 . ?
C1S C4S C5S 81.8 3_565 . ?
C3S C4S C5S 120.0 . . ?
C7S C4S C2S 146.4 3_565 3_565 ?
C1S C4S C2S 44.9 3_565 3_565 ?
C3S C4S C2S 83.1 . 3_565 ?
C5S C4S C2S 36.9 . 3_565 ?
C2S C5S C6S 21.8 3_565 . ?
C2S C5S C4S 98.2 3_565 . ?
C6S C5S C4S 120.0 . . ?
C2S C5S C1S 54.5 3_565 3_565 ?
C6S C5S C1S 76.2 . 3_565 ?
C4S C5S C1S 43.8 . 3_565 ?
C2S C5S C7S 99.4 3_565 3_565 ?
C6S C5S C7S 121.1 . 3_565 ?
C4S C5S C7S 2.5 . 3_565 ?
C1S C5S C7S 45.0 3_565 3_565 ?
C2S C6S C3S 102.0 3_565 3_565 ?
C2S C6S C5S 56.3 3_565 . ?
C3S C6S C5S 158.2 3_565 . ?
C2S C6S C1S 63.8 3_565 . ?
C3S C6S C1S 38.2 3_565 . ?
C5S C6S C1S 120.0 . . ?
C2S C6S C1S 3.0 3_565 3_565 ?
C3S C6S C1S 99.3 3_565 3_565 ?
C5S C6S C1S 59.0 . 3_565 ?
C1S C6S C1S 61.0 . 3_565 ?
C4S C7S C3S 92.3 3_565 3_565 ?
C4S C7S C1S 55.1 3_565 . ?
C3S C7S C1S 37.4 3_565 . ?
C4S C7S C5S 6.4 3_565 3_565 ?
C3S C7S C5S 95.5 3_565 3_565 ?
C1S C7S C5S 58.1 . 3_565 ?

loop_
_geom_bond_atom_site_label_1
_geom_bond_atom_site_label_2
_geom_bond_distance
_geom_bond_site_symmetry_2
_geom_bond_publ_flag
Pd1 N1 2.089(4) . ?
Pd1 N1 2.089(4) 3_666 ?
Pd1 S1 2.3388(16) 3_666 ?
Pd1 S1 2.3388(16) . ?
Pd1 P1 2.8432(15) 3_666 ?
Pd1 P1 2.8432(15) . ?
S1 P1 2.006(2) . ?
S2 P2 1.933(2) . ?
P1 N1 1.588(5) . ?
P1 N3 1.689(5) . ?
P1 N2 1.697(4) . ?
P1 P2 2.522(2) . ?
P2 N4 1.637(5) . ?
P2 N2 1.699(5) . ?
P2 N3 1.699(5) . ?
N1 C10 1.492(7) . ?
N2 C20 1.504(7) . ?
N3 C30 1.503(8) . ?
N4 C40 1.494(7) . ?
C10 C13 1.522(9) . ?
C10 C11 1.526(9) . ?
C10 C12 1.533(8) . ?
C20 C21 1.511(9) . ?
C20 C23 1.513(9) . ?
C20 C22 1.518(9) . ?
C30 C31 1.518(9) . ?
C30 C32 1.523(9) . ?
C30 C33 1.529(9) . ?
C40 C42 1.515(9) . ?
C40 C43 1.520(9) . ?
C40 C41 1.534(9) . ?
C1S C3S 0.8652 3_565 ?
C1S C4S 1.1816 3_565 ?
C1S C2S 1.2499 3_565 ?
C1S C2S 1.3900 . ?
C1S C6S 1.3900 . ?
C1S C7S 1.4072 . ?
C1S C5S 1.6904 3_565 ?
C1S C1S 1.7388 3_565 ?
C1S C6S 1.9160 3_565 ?
C2S C6S 0.5270 3_565 ?
C2S C5S 1.1816 3_565 ?
C2S C1S 1.2499 3_565 ?
C2S C3S 1.3900 . ?
C2S C4S 1.9491 3_565 ?
C2S C2S 1.9913 3_565 ?
C3S C1S 0.8652 3_565 ?
C3S C6S 1.1816 3_565 ?
C3S C7S 1.2535 3_565 ?
C3S C4S 1.3900 . ?
C4S C7S 0.5534 3_565 ?
C4S C1S 1.1816 3_565 ?
C4S C5S 1.3900 . ?
C4S C2S 1.9491 3_565 ?
C5S C2S 1.1816 3_565 ?
C5S C6S 1.3900 . ?
C5S C1S 1.6904 3_565 ?
C5S C7S 1.9386 3_565 ?
C6S C2S 0.5270 3_565 ?
C6S C3S 1.1816 3_565 ?
C6S C1S 1.9160 3_565 ?
C7S C4S 0.5534 3_565 ?
C7S C3S 1.2535 3_565 ?
C7S C5S 1.9386 3_565 ?

loop_
_geom_torsion_atom_site_label_1
_geom_torsion_atom_site_label_2
_geom_torsion_atom_site_label_3
_geom_torsion_atom_site_label_4
_geom_torsion
_geom_torsion_site_symmetry_1
_geom_torsion_site_symmetry_2
_geom_torsion_site_symmetry_3
_geom_torsion_site_symmetry_4
_geom_torsion_publ_flag
N1 Pd1 S1 P1 -1.07(15) . . . . ?
N1 Pd1 S1 P1 178.93(15) 3_666 . . . ?
P1 Pd1 S1 P1 180.0 3_666 . . . ?
Pd1 S1 P1 N1 1.4(2) . . . . ?
Pd1 S1 P1 N3 134.34(19) . . . . ?
Pd1 S1 P1 N2 -130.18(19) . . . . ?
Pd1 S1 P1 P2 -177.90(9) . . . . ?
N1 Pd1 P1 N1 180.000(2) 3_666 . . . ?
S1 Pd1 P1 N1 1.9(3) 3_666 . . . ?
S1 Pd1 P1 N1 -178.1(3) . . . . ?
N1 Pd1 P1 N3 89.1(4) . . . . ?
N1 Pd1 P1 N3 -90.9(4) 3_666 . . . ?
S1 Pd1 P1 N3 91.0(3) 3_666 . . . ?
S1 Pd1 P1 N3 -89.0(3) . . . . ?
N1 Pd1 P1 N2 -90.8(4) . . . . ?
N1 Pd1 P1 N2 89.2(4) 3_666 . . . ?
S1 Pd1 P1 N2 -88.9(3) 3_666 . . . ?
S1 Pd1 P1 N2 91.1(3) . . . . ?
N1 Pd1 P1 S1 178.1(3) . . . . ?
N1 Pd1 P1 S1 -1.9(3) 3_666 . . . ?
S1 Pd1 P1 S1 180.0 3_666 . . . ?
N1 P1 P2 N4 0.3(4) . . . . ?
N3 P1 P2 N4 -84.8(3) . . . . ?
N2 P1 P2 N4 83.6(3) . . . . ?
S1 P1 P2 N4 179.3(2) . . . . ?
N1 P1 P2 N2 -83.3(4) . . . . ?
N3 P1 P2 N2 -168.4(4) . . . . ?
S1 P1 P2 N2 95.6(3) . . . . ?
N1 P1 P2 N3 85.1(4) . . . . ?
N2 P1 P2 N3 168.4(4) . . . . ?
S1 P1 P2 N3 -96.0(3) . . . . ?
N1 P1 P2 S2 -179.7(3) . . . . ?
N3 P1 P2 S2 95.2(3) . . . . ?
N2 P1 P2 S2 -96.4(3) . . . . ?
S1 P1 P2 S2 -0.76(17) . . . . ?
N3 P1 N1 C10 48.6(6) . . . . ?
N2 P1 N1 C10 -53.5(6) . . . . ?
S1 P1 N1 C10 178.1(5) . . . . ?
P2 P1 N1 C10 -2.9(7) . . . . ?
Pd1 P1 N1 C10 179.6(7) . . . . ?
N3 P1 N1 Pd1 -131.0(2) . . . . ?
N2 P1 N1 Pd1 126.9(2) . . . . ?
S1 P1 N1 Pd1 -1.6(2) . . . . ?
P2 P1 N1 Pd1 177.50(13) . . . . ?
S1 Pd1 N1 C10 1.7(5) 3_666 . . . ?
S1 Pd1 N1 C10 -178.3(5) . . . . ?
P1 Pd1 N1 C10 0.3(7) 3_666 . . . ?
P1 Pd1 N1 C10 -179.7(7) . . . . ?
S1 Pd1 N1 P1 -178.65(19) 3_666 . . . ?
S1 Pd1 N1 P1 1.35(19) . . . . ?
P1 Pd1 N1 P1 180.000(2) 3_666 . . . ?
N1 P1 N2 C20 -71.8(6) . . . . ?
N3 P1 N2 C20 165.3(5) . . . . ?
S1 P1 N2 C20 49.6(5) . . . . ?
P2 P1 N2 C20 157.5(6) . . . . ?
Pd1 P1 N2 C20 -14.8(6) . . . . ?
N1 P1 N2 P2 130.7(3) . . . . ?
N3 P1 N2 P2 7.8(2) . . . . ?
S1 P1 N2 P2 -107.91(19) . . . . ?
Pd1 P1 N2 P2 -172.33(11) . . . . ?
N4 P2 N2 C20 86.7(5) . . . . ?
N3 P2 N2 C20 -165.2(5) . . . . ?
S2 P2 N2 C20 -45.4(5) . . . . ?
P1 P2 N2 C20 -157.4(6) . . . . ?
N4 P2 N2 P1 -115.8(3) . . . . ?
N3 P2 N2 P1 -7.7(2) . . . . ?
S2 P2 N2 P1 111.97(19) . . . . ?
N1 P1 N3 C30 71.6(6) . . . . ?
N2 P1 N3 C30 -166.4(5) . . . . ?
S1 P1 N3 C30 -50.9(5) . . . . ?
P2 P1 N3 C30 -158.6(6) . . . . ?
Pd1 P1 N3 C30 13.7(7) . . . . ?
N1 P1 N3 P2 -129.8(3) . . . . ?
N2 P1 N3 P2 -7.8(2) . . . . ?
S1 P1 N3 P2 107.7(2) . . . . ?
Pd1 P1 N3 P2 172.33(12) . . . . ?
N4 P2 N3 C30 -86.6(6) . . . . ?
N2 P2 N3 C30 166.2(5) . . . . ?
S2 P2 N3 C30 45.9(6) . . . . ?
P1 P2 N3 C30 158.4(7) . . . . ?
N4 P2 N3 P1 115.0(3) . . . . ?
N2 P2 N3 P1 7.8(2) . . . . ?
S2 P2 N3 P1 -112.5(2) . . . . ?
N2 P2 N4 C40 -137.0(6) . . . . ?
N3 P2 N4 C40 133.8(6) . . . . ?
S2 P2 N4 C40 -1.6(6) . . . . ?
P1 P2 N4 C40 178.4(5) . . . . ?
P1 N1 C10 C13 -121.5(5) . . . . ?
Pd1 N1 C10 C13 58.0(7) . . . . ?
P1 N1 C10 C11 119.1(6) . . . . ?
Pd1 N1 C10 C11 -61.3(6) . . . . ?
P1 N1 C10 C12 0.2(9) . . . . ?
Pd1 N1 C10 C12 179.7(5) . . . . ?
P1 N2 C20 C21 -81.3(6) . . . . ?
P2 N2 C20 C21 69.0(6) . . . . ?
P1 N2 C20 C23 39.6(7) . . . . ?
P2 N2 C20 C23 -170.1(5) . . . . ?
P1 N2 C20 C22 157.7(5) . . . . ?
P2 N2 C20 C22 -52.0(7) . . . . ?
P1 N3 C30 C31 -154.3(5) . . . . ?
P2 N3 C30 C31 54.1(7) . . . . ?
P1 N3 C30 C32 84.7(7) . . . . ?
P2 N3 C30 C32 -66.9(7) . . . . ?
P1 N3 C30 C33 -35.2(8) . . . . ?
P2 N3 C30 C33 173.2(5) . . . . ?
P2 N4 C40 C42 62.2(8) . . . . ?
P2 N4 C40 C43 -178.6(5) . . . . ?
P2 N4 C40 C41 -61.9(8) . . . . ?
C3S C1S C2S C6S 0.0 3_565 . . 3_565 ?
C4S C1S C2S C6S 154.1 3_565 . . 3_565 ?
C2S C1S C2S C6S -24.4 3_565 . . 3_565 ?
C6S C1S C2S C6S -25.1 . . . 3_565 ?
C7S C1S C2S C6S 150.5 . . . 3_565 ?
C5S C1S C2S C6S 154.1 3_565 . . 3_565 ?
C1S C1S C2S C6S -24.4 3_565 . . 3_565 ?
C3S C1S C2S C5S -154.1 3_565 . . 3_565 ?
C4S C1S C2S C5S 0.0 3_565 . . 3_565 ?
C2S C1S C2S C5S -178.5 3_565 . . 3_565 ?
C6S C1S C2S C5S -179.2 . . . 3_565 ?
C7S C1S C2S C5S -3.6 . . . 3_565 ?
C1S C1S C2S C5S -178.5 3_565 . . 3_565 ?
C6S C1S C2S C5S -154.1 3_565 . . 3_565 ?
C3S C1S C2S C1S 24.4 3_565 . . 3_565 ?
C4S C1S C2S C1S 178.5 3_565 . . 3_565 ?
C2S C1S C2S C1S 0.0 3_565 . . 3_565 ?
C6S C1S C2S C1S -0.7 . . . 3_565 ?
C7S C1S C2S C1S 174.9 . . . 3_565 ?
C5S C1S C2S C1S 178.5 3_565 . . 3_565 ?
C6S C1S C2S C1S 24.4 3_565 . . 3_565 ?
C3S C1S C2S C3S 25.1 3_565 . . . ?
C4S C1S C2S C3S 179.2 3_565 . . . ?
C2S C1S C2S C3S 0.7 3_565 . . . ?
C6S C1S C2S C3S 0.0 . . . . ?
C7S C1S C2S C3S 175.6 . . . . ?
C5S C1S C2S C3S 179.2 3_565 . . . ?
C1S C1S C2S C3S 0.7 3_565 . . . ?
C6S C1S C2S C3S 25.1 3_565 . . . ?
C3S C1S C2S C4S -154.1 3_565 . . 3_565 ?
C2S C1S C2S C4S -178.5 3_565 . . 3_565 ?
C6S C1S C2S C4S -179.2 . . . 3_565 ?
C7S C1S C2S C4S -3.6 . . . 3_565 ?
C5S C1S C2S C4S 0.0 3_565 . . 3_565 ?
C1S C1S C2S C4S -178.5 3_565 . . 3_565 ?
C6S C1S C2S C4S -154.1 3_565 . . 3_565 ?
C3S C1S C2S C2S 24.4 3_565 . . 3_565 ?
C4S C1S C2S C2S 178.5 3_565 . . 3_565 ?
C6S C1S C2S C2S -0.7 . . . 3_565 ?
C7S C1S C2S C2S 174.9 . . . 3_565 ?
C5S C1S C2S C2S 178.5 3_565 . . 3_565 ?
C1S C1S C2S C2S 0.0 3_565 . . 3_565 ?
C6S C1S C2S C2S 24.4 3_565 . . 3_565 ?
C6S C2S C3S C1S 176.7 3_565 . . 3_565 ?
C5S C2S C3S C1S 176.7 3_565 . . 3_565 ?
C1S C2S C3S C1S -1.2 . . . 3_565 ?
C4S C2S C3S C1S 0.0 3_565 . . 3_565 ?
C2S C2S C3S C1S -0.7 3_565 . . 3_565 ?
C5S C2S C3S C6S 0.0 3_565 . . 3_565 ?
C1S C2S C3S C6S -176.7 3_565 . . 3_565 ?
C1S C2S C3S C6S -177.9 . . . 3_565 ?
C4S C2S C3S C6S -176.7 3_565 . . 3_565 ?
C2S C2S C3S C6S -177.4 3_565 . . 3_565 ?
C6S C2S C3S C7S -176.3 3_565 . . 3_565 ?
C5S C2S C3S C7S -176.3 3_565 . . 3_565 ?
C1S C2S C3S C7S 7.0 3_565 . . 3_565 ?
C1S C2S C3S C7S 5.8 . . . 3_565 ?
C4S C2S C3S C7S 7.0 3_565 . . 3_565 ?
C2S C2S C3S C7S 6.3 3_565 . . 3_565 ?
C6S C2S C3S C4S 177.9 3_565 . . . ?
C5S C2S C3S C4S 177.9 3_565 . . . ?
C1S C2S C3S C4S 1.2 3_565 . . . ?
C1S C2S C3S C4S 0.0 . . . . ?
C4S C2S C3S C4S 1.2 3_565 . . . ?
C2S C2S C3S C4S 0.5 3_565 . . . ?
C1S C3S C4S C7S 172.5 3_565 . . 3_565 ?
C6S C3S C4S C7S 172.5 3_565 . . 3_565 ?
C2S C3S C4S C7S 171.2 . . . 3_565 ?
C6S C3S C4S C1S 0.0 3_565 . . 3_565 ?
C7S C3S C4S C1S -172.5 3_565 . . 3_565 ?
C2S C3S C4S C1S -1.3 . . . 3_565 ?
C1S C3S C4S C5S 1.3 3_565 . . . ?
C6S C3S C4S C5S 1.3 3_565 . . . ?
C7S C3S C4S C5S -171.2 3_565 . . . ?
C2S C3S C4S C5S 0.0 . . . . ?
C1S C3S C4S C2S 0.8 3_565 . . 3_565 ?
C6S C3S C4S C2S 0.8 3_565 . . 3_565 ?
C7S C3S C4S C2S -171.7 3_565 . . 3_565 ?
C2S C3S C4S C2S -0.5 . . . 3_565 ?
C7S C4S C5S C2S -117.6 3_565 . . 3_565 ?
C1S C4S C5S C2S 0.0 3_565 . . 3_565 ?
C3S C4S C5S C2S -0.8 . . . 3_565 ?
C7S C4S C5S C6S -116.8 3_565 . . . ?
C1S C4S C5S C6S 0.8 3_565 . . . ?
C3S C4S C5S C6S 0.0 . . . . ?
C2S C4S C5S C6S 0.8 3_565 . . . ?
C7S C4S C5S C1S -117.6 3_565 . . 3_565 ?
C3S C4S C5S C1S -0.8 . . . 3_565 ?
C2S C4S C5S C1S 0.0 3_565 . . 3_565 ?
C1S C4S C5S C7S 117.6 3_565 . . 3_565 ?
C3S C4S C5S C7S 116.8 . . . 3_565 ?
C2S C4S C5S C7S 117.6 3_565 . . 3_565 ?
C4S C5S C6S C2S -2.1 . . . 3_565 ?
C1S C5S C6S C2S -1.6 3_565 . . 3_565 ?
C7S C5S C6S C2S -4.8 3_565 . . 3_565 ?
C2S C5S C6S C3S 0.0 3_565 . . 3_565 ?
C4S C5S C6S C3S -2.1 . . . 3_565 ?
C1S C5S C6S C3S -1.6 3_565 . . 3_565 ?
C7S C5S C6S C3S -4.8 3_565 . . 3_565 ?
C2S C5S C6S C1S 2.1 3_565 . . . ?
C4S C5S C6S C1S 0.0 . . . . ?
C1S C5S C6S C1S 0.6 3_565 . . . ?
C7S C5S C6S C1S -2.6 3_565 . . . ?
C2S C5S C6S C1S 1.6 3_565 . . 3_565 ?
C4S C5S C6S C1S -0.6 . . . 3_565 ?
C7S C5S C6S C1S -3.2 3_565 . . 3_565 ?
C3S C1S C6S C2S -176.8 3_565 . . 3_565 ?
C4S C1S C6S C2S -176.8 3_565 . . 3_565 ?
C2S C1S C6S C2S 2.0 . . . 3_565 ?
C7S C1S C6S C2S -173.7 . . . 3_565 ?
C5S C1S C6S C2S 0.0 3_565 . . 3_565 ?
C1S C1S C6S C2S 1.4 3_565 . . 3_565 ?
C6S C1S C6S C2S 1.4 3_565 . . 3_565 ?
C4S C1S C6S C3S 0.0 3_565 . . 3_565 ?
C2S C1S C6S C3S 176.8 3_565 . . 3_565 ?
C2S C1S C6S C3S 178.7 . . . 3_565 ?
C7S C1S C6S C3S 3.1 . . . 3_565 ?
C5S C1S C6S C3S 176.8 3_565 . . 3_565 ?
C1S C1S C6S C3S 178.2 3_565 . . 3_565 ?
C6S C1S C6S C3S 178.2 3_565 . . 3_565 ?
C3S C1S C6S C5S -178.7 3_565 . . . ?
C4S C1S C6S C5S -178.7 3_565 . . . ?
C2S C1S C6S C5S -2.0 3_565 . . . ?
C2S C1S C6S C5S 0.0 . . . . ?
C7S C1S C6S C5S -175.7 . . . . ?
C5S C1S C6S C5S -2.0 3_565 . . . ?
C1S C1S C6S C5S -0.6 3_565 . . . ?
C6S C1S C6S C5S -0.6 3_565 . . . ?
C3S C1S C6S C1S -178.2 3_565 . . 3_565 ?
C4S C1S C6S C1S -178.2 3_565 . . 3_565 ?
C2S C1S C6S C1S -1.4 3_565 . . 3_565 ?
C2S C1S C6S C1S 0.6 . . . 3_565 ?
C7S C1S C6S C1S -175.1 . . . 3_565 ?
C5S C1S C6S C1S -1.4 3_565 . . 3_565 ?
C6S C1S C6S C1S 0.0 3_565 . . 3_565 ?
C3S C1S C7S C4S -172.1 3_565 . . 3_565 ?
C2S C1S C7S C4S -178.9 3_565 . . 3_565 ?
C2S C1S C7S C4S 9.3 . . . 3_565 ?
C6S C1S C7S C4S -175.1 . . . 3_565 ?
C5S C1S C7S C4S 6.7 3_565 . . 3_565 ?
C1S C1S C7S C4S 24.0 3_565 . . 3_565 ?
C6S C1S C7S C4S 9.9 3_565 . . 3_565 ?
C4S C1S C7S C3S 172.1 3_565 . . 3_565 ?
C2S C1S C7S C3S -6.7 3_565 . . 3_565 ?
C2S C1S C7S C3S -178.6 . . . 3_565 ?
C6S C1S C7S C3S -2.9 . . . 3_565 ?
C5S C1S C7S C3S 178.9 3_565 . . 3_565 ?
C1S C1S C7S C3S -163.9 3_565 . . 3_565 ?
C6S C1S C7S C3S -177.9 3_565 . . 3_565 ?
C3S C1S C7S C5S -178.9 3_565 . . 3_565 ?
C4S C1S C7S C5S -6.7 3_565 . . 3_565 ?
C2S C1S C7S C5S 174.4 3_565 . . 3_565 ?
C2S C1S C7S C5S 2.5 . . . 3_565 ?
C6S C1S C7S C5S 178.2 . . . 3_565 ?
C1S C1S C7S C5S 17.2 3_565 . . 3_565 ?
C6S C1S C7S C5S 3.2 3_565 . . 3_565 ?
